data_1537406
loop_
_publ_author_name
'Herpin, P.'
'Whuler, A.'
'Boucher, B.'
'Sougi, M.'

_publ_section_title
;
 Etude cristallographique et magnetique de Mn Ge O3
;
_journal_name_full 'Physica Status Solidi, Sectio B: Basic Research'
_journal_page_first 71
_journal_page_last 84
_journal_volume 44
_journal_year 1971
_chemical_formula_sum 'Ge Mn O3'
_chemical_name_systematic 'Mn (Ge O3)'
_space_group_IT_number 61
_symmetry_space_group_name_Hall '-P 2ac 2ab'
_symmetry_space_group_name_H-M 'P b c a'
_cell_angle_alpha 90
_cell_angle_beta 90
_cell_angle_gamma 90
_cell_formula_units_Z 16
_cell_length_a 5.437
_cell_length_b 19.245
_cell_length_c 9.228
_cell_volume 965.572
_citation_journal_id_ASTM PSSBBD
_cod_data_source_file Herpin_PSSBBD_1971_346.cif
_cod_data_source_block Ge1Mn1O3
_cod_original_cell_volume 965.5723
_cod_original_formula_sum 'Ge1 Mn1 O3'
_cod_database_code 1537406

loop_
_symmetry_equiv_pos_as_xyz
x,y,z
-x+1/2,-y,z+1/2
x+1/2,-y+1/2,-z
-x,y+1/2,-z+1/2
-x,-y,-z
x-1/2,y,-z-1/2
-x-1/2,y-1/2,z
x,-y-1/2,z-1/2

loop_
_atom_site_label
_atom_site_type_symbol
_atom_site_fract_x
_atom_site_fract_y
_atom_site_fract_z
_atom_site_occupancy
_atom_site_U_iso_or_equiv
Ge2 Ge+4 0.035 0.23 0.8436 1 0.0
Mn1 Mn+2 0.36 0.1237 0.347 1 0.0
O2 O-2 0.174 0.065 0.151 1 0.0
O6 O-2 0.307 0.193 0.776 1 0.0
O1 O-2 0.189 0.0542 0.811 1 0.0
O5 O-2 0.043 0.194 0.013 1 0.0
O4 O-2 0.008 0.178 0.349 1 0.0
O3 O-2 0.17 0.069 0.517 1 0.0
Mn2 Mn+2 0.346 0.1221 0.9818 1 0.0
Ge1 Ge+4 0.299 0.0275 0.6637 1 0.0
